data_7005450
loop_
_publ_author_name
'Baca, Svetlana G.'
'Adams, Harry'
'Sykes, Daniel'
'Faulkner, Stephen'
'Ward, Michael D.'

_publ_section_title
;
 Three-component coordination networks based on [Ru(phen)(CN)4]2?
 anions, near-infrared luminescent lanthanide(iii) cations, and
 ancillary oligopyridine ligands: structures and photophysical
 properties
;
_journal_issue 23
_journal_name_full 'Dalton Transactions'
_journal_page_first 2419
_journal_paper_doi 10.1039/b702235b
_journal_year 2007
_chemical_formula_sum 'C56 H78 N22 O24 Ru3 Yb2'
_chemical_formula_weight 2092.69
_chemical_name_systematic
;
?
;
_space_group_IT_number 2
_symmetry_cell_setting triclinic
_symmetry_space_group_name_Hall '-P 1'
_symmetry_space_group_name_H-M 'P -1'
_atom_sites_solution_hydrogens geom
_atom_sites_solution_primary direct
_atom_sites_solution_secondary difmap
_audit_creation_method SHELXL-97
_cell_angle_alpha 110.360(2)
_cell_angle_beta 94.733(2)
_cell_angle_gamma 94.567(2)
_cell_formula_units_Z 2
_cell_length_a 15.4596(6)
_cell_length_b 15.7478(6)
_cell_length_c 17.2375(7)
_cell_measurement_temperature 100(2)
_cell_volume 3894.5(3)
_computing_cell_refinement 'Bruker SMART'
_computing_data_collection 'Bruker SMART'
_computing_data_reduction 'Bruker SAINT'
_computing_molecular_graphics 'Bruker SHELXTL'
_computing_publication_material 'Bruker SHELXTL'
_computing_structure_refinement 'SHELXL-97 (Sheldrick, 1997)'
_computing_structure_solution 'SHELXS-97 (Sheldrick, 1990)'
_diffrn_ambient_temperature 100(2)
_diffrn_measured_fraction_theta_full 0.998
_diffrn_measured_fraction_theta_max 0.998
_diffrn_measurement_device_type 'Bruker APEX2 CCD area detector'
_diffrn_measurement_method 'phi and omega scans'
_diffrn_radiation_monochromator graphite
_diffrn_radiation_source 'fine-focus sealed tube'
_diffrn_radiation_type MoK\a
_diffrn_radiation_wavelength 0.71073
_diffrn_reflns_av_R_equivalents 0.0590
_diffrn_reflns_av_sigmaI/netI 0.0450
_diffrn_reflns_limit_h_max 18
_diffrn_reflns_limit_h_min -18
_diffrn_reflns_limit_k_max 18
_diffrn_reflns_limit_k_min -18
_diffrn_reflns_limit_l_max 20
_diffrn_reflns_limit_l_min -20
_diffrn_reflns_number 59145
_diffrn_reflns_theta_full 25.00
_diffrn_reflns_theta_max 25.00
_diffrn_reflns_theta_min 1.51
_exptl_absorpt_coefficient_mu 3.031
_exptl_absorpt_correction_T_max 0.8632
_exptl_absorpt_correction_T_min 0.5552
_exptl_absorpt_correction_type multi-scan
_exptl_absorpt_process_details sadabs
_exptl_crystal_colour red
_exptl_crystal_density_diffrn 1.785
_exptl_crystal_density_method 'not measured'
_exptl_crystal_description block
_exptl_crystal_F_000 2064
_exptl_crystal_size_max 0.22
_exptl_crystal_size_mid 0.14
_exptl_crystal_size_min 0.05
_refine_diff_density_max 2.645
_refine_diff_density_min -1.117
_refine_diff_density_rms 0.132
_refine_ls_extinction_method none
_refine_ls_goodness_of_fit_ref 0.955
_refine_ls_hydrogen_treatment constr
_refine_ls_matrix_type full
_refine_ls_number_parameters 1052
_refine_ls_number_reflns 13714
_refine_ls_number_restraints 42
_refine_ls_restrained_S_all 0.956
_refine_ls_R_factor_all 0.0385
_refine_ls_R_factor_gt 0.0306
_refine_ls_shift/su_max 0.003
_refine_ls_shift/su_mean 0.000
_refine_ls_structure_factor_coef Fsqd
_refine_ls_weighting_details 'calc w=1/[\s^2^(Fo^2^)+(0.0534P)^2^+4.4977P] where P=(Fo^2^+2Fc^2^)/3'
_refine_ls_weighting_scheme calc
_refine_ls_wR_factor_gt 0.0826
_refine_ls_wR_factor_ref 0.0868
_reflns_number_gt 11583
_reflns_number_total 13714
_reflns_threshold_expression >2sigma(I)
_cod_data_source_file b702235b.txt
_cod_data_source_block imw701s
_cod_original_sg_symbol_H-M P-1
_cod_database_code 7005450

loop_
_symmetry_equiv_pos_as_xyz
'x, y, z'
'-x, -y, -z'

loop_
_atom_site_label
_atom_site_type_symbol
_atom_site_fract_x
_atom_site_fract_y
_atom_site_fract_z
_atom_site_U_iso_or_equiv
_atom_site_adp_type
_atom_site_occupancy
_atom_site_symmetry_multiplicity
_atom_site_calc_flag
_atom_site_refinement_flags
_atom_site_disorder_assembly
_atom_site_disorder_group
Yb1 Yb 0.962908(12) 1.479393(12) 0.300029(12) 0.01281(6) Uani 1 1 d . . .
Yb2 Yb 1.077361(13) 0.997321(13) 0.188641(13) 0.01700(7) Uani 1 1 d . . .
Ru1 Ru 0.78197(2) 1.15818(2) 0.21862(2) 0.01350(9) Uani 1 1 d . A .
Ru2 Ru 1.25389(2) 1.32797(2) 0.31667(2) 0.01675(9) Uani 1 1 d . A .
Ru3 Ru 1.29071(2) 0.72152(2) 0.12585(2) 0.01578(9) Uani 1 1 d . A .
C1 C 0.7004(3) 0.9809(3) 0.2400(3) 0.0228(11) Uani 1 1 d . A .
H1 H 0.7582 0.9650 0.2437 0.027 Uiso 1 1 calc R . .
C2 C 0.6315(3) 0.9231(3) 0.2490(3) 0.0281(12) Uani 1 1 d . . .
H2 H 0.6430 0.8694 0.2594 0.034 Uiso 1 1 calc R . .
C3 C 0.5472(3) 0.9440(4) 0.2425(3) 0.0278(12) Uani 1 1 d . . .
H3 H 0.5002 0.9053 0.2491 0.033 Uiso 1 1 calc R . .
C4 C 0.5310(3) 1.0226(3) 0.2263(3) 0.0228(11) Uani 1 1 d . . .
C5 C 0.4458(3) 1.0488(4) 0.2161(3) 0.0288(13) Uani 1 1 d . . .
H5 H 0.3964 1.0119 0.2208 0.035 Uiso 1 1 calc R . .
C6 C 0.4344(3) 1.1250(3) 0.1998(3) 0.0279(12) Uani 1 1 d . . .
H6 H 0.3767 1.1396 0.1915 0.034 Uiso 1 1 calc R . .
C7 C 0.5071(3) 1.1849(3) 0.1946(3) 0.0229(11) Uani 1 1 d . . .
C8 C 0.4990(3) 1.2661(3) 0.1803(3) 0.0278(12) Uani 1 1 d . . .
H8 H 0.4432 1.2857 0.1741 0.033 Uiso 1 1 calc R . .
C9 C 0.5733(3) 1.3174(4) 0.1754(3) 0.0295(13) Uani 1 1 d . . .
H9 H 0.5688 1.3735 0.1670 0.035 Uiso 1 1 calc R . .
C10 C 0.6550(3) 1.2875(3) 0.1825(3) 0.0251(12) Uani 1 1 d . A .
H10 H 0.7051 1.3222 0.1758 0.030 Uiso 1 1 calc R . .
C11 C 0.5910(3) 1.1598(3) 0.2039(3) 0.0193(11) Uani 1 1 d . A .
C12 C 0.6034(3) 1.0775(3) 0.2191(3) 0.0174(10) Uani 1 1 d . A .
C13 C 0.8561(3) 1.2644(3) 0.2182(3) 0.0155(10) Uani 1 1 d . . .
C14 C 0.8874(3) 1.0989(3) 0.2336(3) 0.0143(10) Uani 1 1 d . . .
C15 C 0.7788(3) 1.0925(3) 0.0947(3) 0.0172(10) Uani 1 1 d . . .
C16 C 0.7811(3) 1.2279(3) 0.3430(3) 0.0208(11) Uani 1 1 d . . .
C17 C 1.3271(3) 1.5175(3) 0.3134(3) 0.0243(11) Uani 1 1 d . A .
H17 H 1.2697 1.5213 0.2915 0.029 Uiso 1 1 calc R . .
C18 C 1.3911(4) 1.5908(3) 0.3276(3) 0.0316(13) Uani 1 1 d . . .
H18 H 1.3772 1.6432 0.3161 0.038 Uiso 1 1 calc R . .
C19 C 1.4741(4) 1.5860(4) 0.3584(4) 0.0329(13) Uani 1 1 d . . .
H19 H 1.5179 1.6358 0.3690 0.040 Uiso 1 1 calc R . .
C20 C 1.4951(3) 1.5082(3) 0.3744(3) 0.0282(12) Uani 1 1 d . . .
C21 C 1.5796(3) 1.4973(4) 0.4071(4) 0.0346(14) Uani 1 1 d . . .
H21 H 1.6264 1.5441 0.4171 0.042 Uiso 1 1 calc R . .
C22 C 1.5944(3) 1.4224(4) 0.4239(4) 0.0348(14) Uani 1 1 d . . .
H22 H 1.6515 1.4174 0.4455 0.042 Uiso 1 1 calc R . .
C23 C 1.5264(3) 1.3499(3) 0.4104(3) 0.0256(12) Uani 1 1 d . . .
C24 C 1.5371(3) 1.2718(4) 0.4296(3) 0.0321(13) Uani 1 1 d . . .
H24 H 1.5929 1.2634 0.4514 0.039 Uiso 1 1 calc R . .
C25 C 1.4673(4) 1.2074(4) 0.4171(3) 0.0317(13) Uani 1 1 d . . .
H25 H 1.4737 1.1548 0.4310 0.038 Uiso 1 1 calc R . .
C26 C 1.3854(3) 1.2209(3) 0.3831(3) 0.0262(12) Uani 1 1 d . A .
H26 H 1.3370 1.1761 0.3745 0.031 Uiso 1 1 calc R . .
C27 C 1.4421(3) 1.3585(3) 0.3778(3) 0.0205(11) Uani 1 1 d . A .
C28 C 1.4266(3) 1.4377(3) 0.3598(3) 0.0208(11) Uani 1 1 d . A .
C29 C 1.1501(3) 1.3759(3) 0.2831(3) 0.0178(10) Uani 1 1 d . . .
C30 C 1.1802(3) 1.2134(3) 0.3012(3) 0.0173(10) Uani 1 1 d . . .
C31 C 1.2669(3) 1.2674(3) 0.1932(3) 0.0193(11) Uani 1 1 d . . .
C32 C 1.2293(3) 1.3880(4) 0.4358(3) 0.0296(13) Uani 1 1 d . . .
C33 C 1.3790(3) 0.8572(3) 0.0524(3) 0.0237(11) Uani 1 1 d . A .
H33 H 1.3251 0.8826 0.0550 0.028 Uiso 1 1 calc R . .
C34 C 1.4473(4) 0.8954(4) 0.0224(3) 0.0302(13) Uani 1 1 d . . .
H34 H 1.4394 0.9454 0.0048 0.036 Uiso 1 1 calc R . .
C35 C 1.5259(4) 0.8602(4) 0.0187(3) 0.0331(13) Uani 1 1 d . . .
H35 H 1.5738 0.8873 0.0009 0.040 Uiso 1 1 calc R . .
C36 C 1.5347(3) 0.7844(4) 0.0414(3) 0.0279(12) Uani 1 1 d . . .
C37 C 1.6125(3) 0.7399(4) 0.0376(4) 0.0365(14) Uani 1 1 d . . .
H37 H 1.6625 0.7638 0.0201 0.044 Uiso 1 1 calc R . .
C38 C 1.6168(4) 0.6652(4) 0.0583(4) 0.0393(15) Uani 1 1 d . . .
H38 H 1.6696 0.6380 0.0555 0.047 Uiso 1 1 calc R . .
C39 C 1.5433(3) 0.6265(4) 0.0842(3) 0.0295(12) Uani 1 1 d . . .
C40 C 1.5406(4) 0.5458(4) 0.1021(4) 0.0383(15) Uani 1 1 d . . .
H40 H 1.5913 0.5152 0.1003 0.046 Uiso 1 1 calc R . .
C41 C 1.4656(4) 0.5117(4) 0.1219(3) 0.0314(13) Uani 1 1 d . . .
H41 H 1.4637 0.4572 0.1340 0.038 Uiso 1 1 calc R . .
C42 C 1.3914(3) 0.5569(4) 0.1244(3) 0.0272(12) Uani 1 1 d . A .
H42 H 1.3391 0.5312 0.1369 0.033 Uiso 1 1 calc R . .
C43 C 1.4663(3) 0.6693(3) 0.0898(3) 0.0209(11) Uani 1 1 d . A .
C44 C 1.4627(3) 0.7493(3) 0.0693(3) 0.0197(11) Uani 1 1 d . A .
C45 C 1.2080(3) 0.8156(3) 0.1443(3) 0.0183(10) Uani 1 1 d . . .
C46 C 1.2124(3) 0.6462(3) 0.1668(3) 0.0202(11) Uani 1 1 d . . .
C47 C 1.2341(3) 0.6511(3) 0.0070(3) 0.0240(11) Uani 1 1 d . . .
C48 C 1.3500(3) 0.7883(3) 0.2445(3) 0.0198(11) Uani 1 1 d . . .
C53 C 0.9851(3) 1.6738(3) 0.4757(3) 0.0177(10) Uani 1 1 d . . .
H53 H 0.9800 1.7012 0.4346 0.021 Uiso 1 1 calc R . .
C54 C 0.9899(3) 1.7279(3) 0.5586(3) 0.0184(10) Uani 1 1 d . . .
H54 H 0.9866 1.7916 0.5750 0.022 Uiso 1 1 calc R . .
C55 C 1.0240(3) 0.8180(3) 0.0041(3) 0.0227(11) Uani 1 1 d . . .
H55 H 1.0429 0.7869 0.0396 0.027 Uiso 1 1 calc R A .
C56 C 0.9942(3) 0.7691(3) -0.0778(3) 0.0196(11) Uani 1 1 d . A .
H56 H 0.9912 0.7045 -0.0995 0.024 Uiso 1 1 calc R . .
N1 N 0.6877(2) 1.0572(2) 0.2264(2) 0.0157(8) Uani 1 1 d . . .
N2 N 0.6651(2) 1.2113(2) 0.1985(2) 0.0172(9) Uani 1 1 d . . .
N3 N 0.8967(2) 1.3332(3) 0.2269(2) 0.0164(8) Uani 1 1 d . . .
N4 N 0.9496(2) 1.0636(3) 0.2369(2) 0.0184(9) Uani 1 1 d . A .
N5 N 0.7752(3) 1.0517(3) 0.0233(3) 0.0270(10) Uani 1 1 d . A .
N6 N 0.7788(3) 1.2705(3) 0.4115(3) 0.0309(11) Uani 1 1 d . A .
N7 N 1.3427(2) 1.4422(3) 0.3292(3) 0.0199(9) Uani 1 1 d . . .
N8 N 1.3730(2) 1.2932(3) 0.3628(2) 0.0194(9) Uani 1 1 d . . .
N9 N 1.0879(2) 1.4057(3) 0.2665(2) 0.0175(9) Uani 1 1 d . . .
N10 N 1.1374(3) 1.1433(3) 0.2811(3) 0.0203(9) Uani 1 1 d . A .
N11 N 1.2632(3) 1.2308(3) 0.1219(3) 0.0249(10) Uani 1 1 d . A .
N12 N 1.2127(3) 1.4247(4) 0.5026(3) 0.0553(17) Uani 1 1 d . A .
N13 N 1.3859(2) 0.7878(3) 0.0771(2) 0.0189(9) Uani 1 1 d . . .
N14 N 1.3908(3) 0.6342(3) 0.1103(2) 0.0206(9) Uani 1 1 d . . .
N15 N 1.1609(3) 0.8720(3) 0.1575(2) 0.0203(9) Uani 1 1 d . A .
N16 N 1.1687(3) 0.5968(3) 0.1882(3) 0.0285(10) Uani 1 1 d . A .
N17 N 1.2060(3) 0.6091(3) -0.0609(3) 0.0382(12) Uani 1 1 d . A .
N18 N 1.3847(3) 0.8238(3) 0.3113(3) 0.0261(10) Uani 1 1 d . A .
N21 N 0.9874(2) 1.5833(2) 0.4516(2) 0.0143(8) Uani 1 1 d . . .
N22 N 1.0270(2) 0.9097(3) 0.0353(3) 0.0193(9) Uani 1 1 d . A .
C51 C 0.9996(3) 1.6874(3) 0.6162(3) 0.0168(10) Uani 1 1 d . . .
H51 H 1.0022 1.7237 0.6735 0.020 Uiso 1 1 calc R . .
C52 C 0.9976(3) 1.5498(3) 0.5125(3) 0.0135(10) Uani 1 1 d . . .
N20 N 1.0057(2) 1.5975(2) 0.5945(2) 0.0139(8) Uani 1 1 d . . .
C49 C 0.9688(3) 0.8170(3) -0.1276(3) 0.0166(10) Uani 1 1 d . . .
H49 H 0.9493 0.7843 -0.1848 0.020 Uiso 1 1 calc R A .
C50 C 0.9993(3) 0.9494(3) -0.0172(3) 0.0159(10) Uani 1 1 d . . .
N19 N 0.9707(2) 0.9080(2) -0.0981(2) 0.0158(8) Uani 1 1 d . . .
O1 O 1.1421(5) 0.9970(5) 0.3213(4) 0.0263(16) Uani 0.50 1 d PU A 1
O1' O 1.0839(5) 0.9676(4) 0.3062(4) 0.0172(14) Uani 0.50 1 d PU A 2
O2 O 1.2004(2) 1.0387(2) 0.13604(19) 0.0175(7) Uani 1 1 d . A .
H2B H 1.2165 1.0884 0.1319 0.021 Uiso 1 1 d R . .
H2C H 1.2123 1.0014 0.0858 0.021 Uiso 1 1 d R . .
O3 O 0.9973(5) 0.8793(5) 0.2057(5) 0.0272(15) Uani 0.50 1 d PU A 1
O3' O 0.9515(4) 0.8778(4) 0.1583(4) 0.0156(13) Uani 0.50 1 d PU A 2
O4 O 1.0737(2) 1.5940(2) 0.3155(2) 0.0236(8) Uani 1 1 d . . .
H4B H 1.0576 1.6433 0.3127 0.028 Uiso 1 1 d R . .
H4C H 1.1105 1.5815 0.2725 0.028 Uiso 1 1 d R . .
O5 O 0.8874(2) 1.6004(2) 0.2979(2) 0.0318(9) Uani 1 1 d . . .
O6 O 0.9513(2) 1.4645(2) 0.1626(2) 0.0252(8) Uani 1 1 d . . .
H6B H 0.8994 1.4414 0.1392 0.030 Uiso 1 1 d R . .
H6C H 0.9655 1.5039 0.1488 0.030 Uiso 1 1 d R . .
O7 O 0.8297(2) 1.4592(2) 0.3510(2) 0.0287(9) Uani 1 1 d . . .
H7B H 0.8133 1.4994 0.3930 0.034 Uiso 1 1 d R . .
H7C H 0.8044 1.4120 0.3429 0.034 Uiso 1 1 d R . .
O8 O 0.8168(3) 0.8784(3) 0.0415(3) 0.0422(10) Uani 1 1 d . . .
H8B H 0.8018 0.8327 -0.0031 0.051 Uiso 1 1 d R . .
H8C H 0.8049 0.9321 0.0486 0.051 Uiso 1 1 d R . .
O9 O 0.0076(2) 0.5688(3) 0.0762(2) 0.0375(10) Uani 1 1 d . . .
O10 O 1.5662(3) 1.7829(3) 0.3472(3) 0.0521(12) Uani 1 1 d . . .
H10B H 1.5154 1.7862 0.3264 0.062 Uiso 1 1 d R . .
H10C H 1.5546 1.7709 0.3924 0.062 Uiso 1 1 d R . .
O11 O 1.1913(3) 1.5896(3) 0.4361(3) 0.0529(13) Uani 1 1 d . . .
H11B H 1.1647 1.5823 0.3887 0.063 Uiso 1 1 d R . .
H11C H 1.2053 1.6411 0.4750 0.063 Uiso 1 1 d R . .
O12 O 1.2006(3) 0.4018(3) 0.0888(3) 0.0573(13) Uani 1 1 d . . .
H12B H 1.2201 0.3686 0.1144 0.069 Uiso 1 1 d R . .
H12C H 1.1815 0.4352 0.1274 0.069 Uiso 1 1 d R . .
O13 O 0.7717(3) 0.5724(3) 0.1595(3) 0.0555(13) Uani 1 1 d . . .
H13B H 0.8041 0.5962 0.1333 0.067 Uiso 1 1 d R . .
H13C H 0.7773 0.5163 0.1484 0.067 Uiso 1 1 d R . .
O14 O 1.8416(5) 1.1742(5) 0.6633(5) 0.0294(15) Uani 0.50 1 d PU B 1
O14' O 1.7874(5) 1.1353(5) 0.6301(5) 0.0347(16) Uani 0.50 1 d PU C 2
O15 O 1.1342(5) 1.1276(5) 0.7071(4) 0.0274(17) Uani 0.50 1 d P . .
O16 O 1.7785(5) 1.1449(5) 0.4974(5) 0.0319(18) Uiso 0.50 1 d P . .
O17 O 2.1047(5) 0.9776(5) 0.5613(5) 0.0321(18) Uiso 0.50 1 d P . .
O18 O 1.2697(5) 1.2636(5) 0.7125(5) 0.0356(19) Uani 0.50 1 d P . .
O19 O 0.1351(4) 0.3419(5) 0.9271(4) 0.113(3) Uani 1 1 d . . .
H19B H 0.6422 1.1838 0.2188 0.135 Uiso 1 1 d R . .
H19C H 0.1533 0.3579 0.9786 0.135 Uiso 1 1 d R . .
O20 O 2.0143(6) 1.2494(6) 0.7023(7) 0.062(2) Uani 0.50 1 d PU D 1
O20' O 1.9507(6) 1.2219(6) 0.6911(7) 0.055(2) Uani 0.50 1 d PU E 2
O21 O 1.3281(6) 1.0632(6) 0.5385(6) 0.0447(18) Uani 0.50 1 d PU F 1
O21' O 1.3382(6) 1.1097(6) 0.5122(6) 0.0521(19) Uani 0.50 1 d PU G 2
O22 O 1.3799(5) 0.9316(6) 0.4867(5) 0.053(2) Uani 0.50 1 d P H 1
O22' O 1.4548(6) 0.9985(6) 0.4332(6) 0.055(3) Uani 0.50 1 d P I 2
O23 O 0.8319(5) 0.8185(6) 0.1576(6) 0.050(2) Uani 0.50 1 d P . .
O24 O 1.3447(6) 1.3503(7) 0.7150(6) 0.065(3) Uani 0.50 1 d P . .
O25 O 1.9233(4) 1.9172(4) 0.5352(4) 0.0236(15) Uani 0.50 1 d P J 1
O25' O 1.8159(5) 1.8704(5) 0.5164(5) 0.0350(15) Uani 0.50 1 d PU K 2
O26 O 1.7980(5) 1.7669(5) 0.4555(5) 0.0320(13) Uani 0.50 1 d PU L 1
O26' O 1.7794(5) 1.6877(5) 0.4201(5) 0.0335(15) Uani 0.50 1 d PU M 2
O27 O 2.0730(6) 0.9620(6) 0.5958(6) 0.046(2) Uiso 0.50 1 d P . .
O28 O 1.7714(5) 1.0941(6) 0.4594(6) 0.042(2) Uiso 0.50 1 d P . .

loop_
_atom_site_aniso_label
_atom_site_aniso_U_11
_atom_site_aniso_U_22
_atom_site_aniso_U_33
_atom_site_aniso_U_23
_atom_site_aniso_U_13
_atom_site_aniso_U_12
Yb1 0.01276(11) 0.01221(11) 0.01313(11) 0.00346(8) 0.00237(8) 0.00355(8)
Yb2 0.02038(12) 0.01150(11) 0.02063(12) 0.00493(9) 0.01088(9) 0.00560(8)
Ru1 0.00971(19) 0.01351(18) 0.0159(2) 0.00270(16) 0.00417(14) 0.00253(14)
Ru2 0.00804(19) 0.01602(19) 0.0198(2) -0.00204(17) 0.00272(15) 0.00250(15)
Ru3 0.0131(2) 0.0187(2) 0.0176(2) 0.00862(17) 0.00180(15) 0.00386(15)
C1 0.020(3) 0.026(3) 0.023(3) 0.008(2) 0.003(2) 0.002(2)
C2 0.035(3) 0.023(3) 0.031(3) 0.014(2) 0.007(2) 0.001(2)
C3 0.025(3) 0.031(3) 0.025(3) 0.007(2) 0.009(2) -0.008(2)
C4 0.017(3) 0.025(3) 0.020(3) 0.000(2) 0.006(2) -0.001(2)
C5 0.015(3) 0.032(3) 0.029(3) -0.001(2) 0.008(2) -0.007(2)
C6 0.009(2) 0.031(3) 0.032(3) -0.003(3) 0.005(2) 0.003(2)
C7 0.014(3) 0.025(3) 0.023(3) -0.001(2) 0.004(2) 0.005(2)
C8 0.016(3) 0.029(3) 0.033(3) 0.001(2) 0.001(2) 0.012(2)
C9 0.022(3) 0.025(3) 0.040(3) 0.009(3) 0.001(2) 0.011(2)
C10 0.019(3) 0.019(3) 0.036(3) 0.007(2) 0.005(2) 0.006(2)
C11 0.010(2) 0.021(2) 0.019(3) -0.003(2) 0.0030(19) 0.0001(19)
C12 0.016(2) 0.020(2) 0.013(2) 0.001(2) 0.0043(19) 0.002(2)
C13 0.011(2) 0.022(3) 0.013(2) 0.004(2) 0.0037(18) 0.007(2)
C14 0.017(3) 0.014(2) 0.009(2) 0.0015(19) 0.0042(18) -0.004(2)
C15 0.013(2) 0.018(2) 0.021(3) 0.008(2) 0.0039(19) 0.0060(19)
C16 0.014(2) 0.023(3) 0.024(3) 0.007(2) 0.003(2) 0.004(2)
C17 0.018(3) 0.020(3) 0.028(3) 0.000(2) 0.002(2) 0.007(2)
C18 0.036(3) 0.019(3) 0.036(3) 0.007(2) 0.003(3) 0.002(2)
C19 0.028(3) 0.028(3) 0.036(3) 0.006(3) 0.002(2) -0.011(2)
C20 0.016(3) 0.027(3) 0.034(3) 0.004(2) 0.002(2) -0.003(2)
C21 0.016(3) 0.038(3) 0.042(4) 0.007(3) 0.001(2) -0.007(2)
C22 0.012(3) 0.048(4) 0.038(3) 0.008(3) -0.002(2) 0.001(2)
C23 0.012(3) 0.033(3) 0.029(3) 0.005(2) 0.004(2) 0.006(2)
C24 0.020(3) 0.041(3) 0.033(3) 0.008(3) 0.000(2) 0.014(3)
C25 0.032(3) 0.030(3) 0.033(3) 0.009(3) 0.003(2) 0.011(3)
C26 0.022(3) 0.024(3) 0.029(3) 0.003(2) 0.005(2) 0.006(2)
C27 0.012(2) 0.025(3) 0.021(3) 0.002(2) 0.006(2) 0.004(2)
C28 0.014(2) 0.023(3) 0.021(3) 0.001(2) 0.004(2) 0.003(2)
C29 0.016(3) 0.011(2) 0.018(3) -0.006(2) 0.006(2) -0.0026(19)
C30 0.011(2) 0.027(3) 0.012(2) 0.004(2) 0.0024(18) 0.007(2)
C31 0.012(2) 0.017(2) 0.034(3) 0.013(2) 0.011(2) 0.0055(19)
C32 0.007(2) 0.037(3) 0.032(3) -0.003(3) 0.003(2) 0.003(2)
C33 0.023(3) 0.028(3) 0.021(3) 0.010(2) 0.002(2) 0.004(2)
C34 0.040(3) 0.027(3) 0.026(3) 0.012(2) 0.005(2) -0.003(2)
C35 0.031(3) 0.040(3) 0.029(3) 0.012(3) 0.013(2) -0.004(3)
C36 0.026(3) 0.036(3) 0.022(3) 0.011(2) 0.007(2) 0.001(2)
C37 0.018(3) 0.058(4) 0.038(4) 0.019(3) 0.013(2) 0.008(3)
C38 0.018(3) 0.066(4) 0.041(4) 0.023(3) 0.015(3) 0.016(3)
C39 0.024(3) 0.040(3) 0.024(3) 0.010(3) 0.003(2) 0.011(2)
C40 0.036(3) 0.051(4) 0.038(4) 0.022(3) 0.010(3) 0.030(3)
C41 0.037(3) 0.034(3) 0.031(3) 0.017(3) 0.009(3) 0.017(3)
C42 0.031(3) 0.033(3) 0.023(3) 0.014(2) 0.007(2) 0.009(2)
C43 0.017(3) 0.028(3) 0.016(3) 0.004(2) 0.004(2) 0.005(2)
C44 0.014(2) 0.028(3) 0.015(3) 0.005(2) 0.0041(19) 0.003(2)
C45 0.019(3) 0.018(2) 0.017(3) 0.008(2) -0.002(2) -0.004(2)
C46 0.017(3) 0.023(3) 0.017(3) 0.003(2) 0.001(2) 0.003(2)
C47 0.019(3) 0.028(3) 0.025(3) 0.010(2) 0.001(2) 0.000(2)
C48 0.013(2) 0.019(2) 0.032(3) 0.013(2) 0.007(2) 0.004(2)
C53 0.019(3) 0.014(2) 0.022(3) 0.009(2) 0.005(2) 0.0039(19)
C54 0.019(3) 0.015(2) 0.020(3) 0.004(2) 0.003(2) 0.0054(19)
C55 0.019(3) 0.015(2) 0.032(3) 0.007(2) -0.002(2) 0.002(2)
C56 0.013(2) 0.014(2) 0.030(3) 0.005(2) 0.000(2) 0.0021(19)
N1 0.012(2) 0.016(2) 0.015(2) 0.0006(17) 0.0029(16) -0.0008(16)
N2 0.016(2) 0.0136(19) 0.020(2) 0.0018(17) 0.0055(16) 0.0024(16)
N3 0.017(2) 0.016(2) 0.015(2) 0.0025(17) 0.0045(16) 0.0033(17)
N4 0.013(2) 0.023(2) 0.021(2) 0.0087(18) 0.0029(16) 0.0058(18)
N5 0.030(3) 0.029(2) 0.025(3) 0.012(2) 0.0059(19) 0.011(2)
N6 0.024(2) 0.035(3) 0.026(3) 0.001(2) 0.006(2) 0.005(2)
N7 0.012(2) 0.017(2) 0.025(2) -0.0003(18) 0.0025(17) 0.0035(16)
N8 0.014(2) 0.016(2) 0.023(2) 0.0002(18) 0.0047(17) 0.0033(16)
N9 0.014(2) 0.018(2) 0.020(2) 0.0047(18) 0.0052(17) -0.0007(17)
N10 0.015(2) 0.022(2) 0.022(2) 0.0052(19) 0.0045(17) 0.0018(18)
N11 0.023(2) 0.025(2) 0.028(3) 0.008(2) 0.0133(19) 0.0094(19)
N12 0.014(2) 0.076(4) 0.037(3) -0.029(3) 0.004(2) 0.003(2)
N13 0.018(2) 0.025(2) 0.015(2) 0.0097(18) 0.0006(16) 0.0005(17)
N14 0.024(2) 0.022(2) 0.017(2) 0.0075(18) 0.0014(17) 0.0080(18)
N15 0.025(2) 0.016(2) 0.020(2) 0.0064(18) -0.0010(18) 0.0053(18)
N16 0.023(2) 0.035(3) 0.031(3) 0.015(2) 0.007(2) 0.002(2)
N17 0.035(3) 0.049(3) 0.028(3) 0.013(3) -0.004(2) -0.003(2)
N18 0.024(2) 0.024(2) 0.027(3) 0.006(2) -0.002(2) -0.0011(19)
N21 0.0113(19) 0.0155(19) 0.017(2) 0.0060(17) 0.0044(16) 0.0036(15)
N22 0.014(2) 0.017(2) 0.027(2) 0.0074(18) -0.0028(17) 0.0061(16)
C51 0.013(2) 0.017(2) 0.018(3) 0.002(2) 0.0041(19) 0.0023(19)
C52 0.006(2) 0.017(2) 0.017(3) 0.005(2) 0.0034(18) 0.0009(18)
N20 0.0098(19) 0.0153(19) 0.017(2) 0.0051(17) 0.0024(15) 0.0027(15)
C49 0.009(2) 0.018(2) 0.021(3) 0.003(2) 0.0036(19) 0.0034(18)
C50 0.005(2) 0.016(2) 0.024(3) 0.004(2) 0.0034(19) 0.0010(18)
N19 0.0105(19) 0.0142(19) 0.022(2) 0.0036(17) 0.0064(16) 0.0037(16)
O1 0.038(4) 0.021(4) 0.020(3) 0.006(3) 0.000(3) 0.008(3)
O1' 0.022(4) 0.017(3) 0.014(3) 0.007(3) 0.003(3) 0.006(3)
O2 0.0192(17) 0.0151(16) 0.0204(18) 0.0066(14) 0.0111(14) 0.0050(13)
O3 0.024(4) 0.022(3) 0.036(4) 0.009(3) 0.008(3) 0.000(3)
O3' 0.016(3) 0.012(3) 0.018(4) 0.006(3) -0.001(3) -0.001(3)
O4 0.0254(19) 0.0123(16) 0.033(2) 0.0045(15) 0.0146(16) 0.0045(14)
O5 0.047(2) 0.0223(19) 0.025(2) 0.0043(16) -0.0019(17) 0.0198(17)
O6 0.031(2) 0.0233(18) 0.0228(19) 0.0126(16) -0.0016(15) -0.0030(15)
O7 0.0160(18) 0.030(2) 0.028(2) -0.0067(16) 0.0086(15) 0.0017(15)
O8 0.050(3) 0.024(2) 0.045(3) 0.0026(19) 0.007(2) 0.0081(19)
O9 0.034(2) 0.047(2) 0.039(2) 0.024(2) 0.0052(18) 0.0017(19)
O10 0.040(3) 0.056(3) 0.075(3) 0.047(3) -0.001(2) -0.007(2)
O11 0.031(2) 0.064(3) 0.030(2) -0.024(2) -0.0046(18) 0.009(2)
O12 0.069(3) 0.050(3) 0.071(3) 0.036(3) 0.028(3) 0.026(2)
O13 0.053(3) 0.082(3) 0.035(3) 0.017(2) 0.007(2) 0.046(3)
O14 0.037(4) 0.026(4) 0.028(4) 0.009(3) 0.008(3) 0.014(3)
O14' 0.040(4) 0.031(4) 0.032(4) 0.008(3) 0.009(3) 0.011(3)
O15 0.032(4) 0.033(4) 0.022(4) 0.012(3) 0.008(3) 0.020(3)
O18 0.036(5) 0.041(5) 0.027(4) 0.006(4) 0.003(3) 0.019(4)
O19 0.145(6) 0.182(7) 0.073(4) 0.087(5) 0.063(4) 0.131(5)
O20 0.040(4) 0.038(4) 0.118(6) 0.043(4) -0.006(5) 0.006(4)
O20' 0.035(4) 0.036(4) 0.108(6) 0.044(4) -0.001(5) 0.009(4)
O21 0.044(4) 0.046(5) 0.051(5) 0.024(3) 0.005(3) 0.009(4)
O21' 0.049(4) 0.050(5) 0.058(5) 0.020(4) 0.002(4) 0.012(4)
O22 0.039(5) 0.062(6) 0.038(5) -0.004(5) 0.009(4) -0.007(4)
O22' 0.046(6) 0.056(6) 0.045(6) -0.002(5) 0.008(4) -0.010(4)
O23 0.035(5) 0.051(5) 0.068(6) 0.029(5) -0.003(4) 0.007(4)
O24 0.037(5) 0.088(7) 0.051(6) 0.001(5) 0.007(4) 0.011(5)
O25 0.034(4) 0.016(3) 0.021(4) 0.007(3) 0.000(3) 0.007(3)
O25' 0.038(3) 0.031(3) 0.035(3) 0.010(3) 0.002(3) 0.007(3)
O26 0.033(3) 0.029(3) 0.035(3) 0.011(2) 0.003(2) 0.008(2)
O26' 0.035(3) 0.031(3) 0.035(3) 0.010(3) 0.005(3) 0.010(3)

loop_
_atom_type_symbol
_atom_type_description
_atom_type_scat_dispersion_real
_atom_type_scat_dispersion_imag
_atom_type_scat_source
C C 0.0033 0.0016 'International Tables Vol C Tables 4.2.6.8 and 6.1.1.4'
H H 0.0000 0.0000 'International Tables Vol C Tables 4.2.6.8 and 6.1.1.4'
N N 0.0061 0.0033 'International Tables Vol C Tables 4.2.6.8 and 6.1.1.4'
O O 0.0106 0.0060 'International Tables Vol C Tables 4.2.6.8 and 6.1.1.4'
Ru Ru -1.2594 0.8363 'International Tables Vol C Tables 4.2.6.8 and 6.1.1.4'
Yb Yb -0.3850 5.5486 'International Tables Vol C Tables 4.2.6.8 and 6.1.1.4'

loop_
_geom_angle_atom_site_label_1
_geom_angle_atom_site_label_2
_geom_angle_atom_site_label_3
_geom_angle
_geom_angle_site_symmetry_1
_geom_angle_site_symmetry_3
_geom_angle_publ_flag
O6 Yb1 N3 74.23(12) . . ?
O6 Yb1 O4 84.07(12) . . ?
N3 Yb1 O4 148.92(12) . . ?
O6 Yb1 O5 76.99(12) . . ?
N3 Yb1 O5 118.08(13) . . ?
O4 Yb1 O5 76.93(13) . . ?
O6 Yb1 N9 82.73(13) . . ?
N3 Yb1 N9 80.84(13) . . ?
O4 Yb1 N9 74.46(12) . . ?
O5 Yb1 N9 146.33(14) . . ?
O6 Yb1 O7 114.93(12) . . ?
N3 Yb1 O7 71.11(12) . . ?
O4 Yb1 O7 139.49(11) . . ?
O5 Yb1 O7 73.58(13) . . ?
N9 Yb1 O7 139.95(13) . . ?
O6 Yb1 N21 148.40(12) . . ?
N3 Yb1 N21 135.59(12) . . ?
O4 Yb1 N21 71.60(12) . . ?
O5 Yb1 N21 78.07(12) . . ?
N9 Yb1 N21 108.75(13) . . ?
O7 Yb1 N21 75.58(12) . . ?
O6 Yb1 N20 146.27(11) . 2_786 ?
N3 Yb1 N20 79.03(13) . 2_786 ?
O4 Yb1 N20 110.56(12) . 2_786 ?
O5 Yb1 N20 134.88(12) . 2_786 ?
N9 Yb1 N20 72.95(12) . 2_786 ?
O7 Yb1 N20 74.06(12) . 2_786 ?
N21 Yb1 N20 63.97(11) . 2_786 ?
O6 Yb1 H6B 17.4 . . ?
N3 Yb1 H6B 63.1 . . ?
O4 Yb1 H6B 99.8 . . ?
O5 Yb1 H6B 73.7 . . ?
N9 Yb1 H6B 94.0 . . ?
O7 Yb1 H6B 97.9 . . ?
N21 Yb1 H6B 151.7 . . ?
N20 Yb1 H6B 141.6 2_786 . ?
O1' Yb2 O3 55.4(3) . . ?
O1' Yb2 O2 122.9(2) . . ?
O3 Yb2 O2 144.54(19) . . ?
O1' Yb2 N10 82.0(2) . . ?
O3 Yb2 N10 133.1(2) . . ?
O2 Yb2 N10 72.86(12) . . ?
O1' Yb2 N15 77.74(19) . . ?
O3 Yb2 N15 71.9(2) . . ?
O2 Yb2 N15 73.42(12) . . ?
N10 Yb2 N15 121.08(14) . . ?
O1' Yb2 N4 83.07(19) . . ?
O3 Yb2 N4 78.0(2) . . ?
O2 Yb2 N4 136.83(12) . . ?
N10 Yb2 N4 78.42(13) . . ?
N15 Yb2 N4 149.72(14) . . ?
O1' Yb2 O1 23.1(2) . . ?
O3 Yb2 O1 76.5(3) . . ?
O2 Yb2 O1 100.6(2) . . ?
N10 Yb2 O1 66.85(19) . . ?
N15 Yb2 O1 73.77(19) . . ?
N4 Yb2 O1 96.9(2) . . ?
O1' Yb2 O3' 78.1(2) . . ?
O3 Yb2 O3' 24.5(2) . . ?
O2 Yb2 O3' 143.22(16) . . ?
N10 Yb2 O3' 143.69(17) . . ?
N15 Yb2 O3' 83.87(17) . . ?
N4 Yb2 O3' 69.30(17) . . ?
O1 Yb2 O3' 100.3(2) . . ?
O1' Yb2 N22 136.58(19) . . ?
O3 Yb2 N22 83.2(2) . . ?
O2 Yb2 N22 82.33(12) . . ?
N10 Yb2 N22 141.42(13) . . ?
N15 Yb2 N22 77.27(12) . . ?
N4 Yb2 N22 102.14(13) . . ?
O1 Yb2 N22 148.59(18) . . ?
O3' Yb2 N22 64.39(17) . . ?
O1' Yb2 N19 152.10(18) . 2_775 ?
O3 Yb2 N19 127.1(2) . 2_775 ?
O2 Yb2 N19 72.69(11) . 2_775 ?
N10 Yb2 N19 81.44(13) . 2_775 ?
N15 Yb2 N19 130.15(12) . 2_775 ?
N4 Yb2 N19 71.71(12) . 2_775 ?
O1 Yb2 N19 148.01(18) . 2_775 ?
O3' Yb2 N19 102.99(17) . 2_775 ?
N22 Yb2 N19 62.93(11) . 2_775 ?
C13 Ru1 C14 90.06(18) . . ?
C13 Ru1 C15 93.30(18) . . ?
C14 Ru1 C15 87.79(18) . . ?
C13 Ru1 C16 86.26(19) . . ?
C14 Ru1 C16 94.63(18) . . ?
C15 Ru1 C16 177.53(18) . . ?
C13 Ru1 N2 93.72(16) . . ?
C14 Ru1 N2 175.76(16) . . ?
C15 Ru1 N2 90.08(16) . . ?
C16 Ru1 N2 87.52(17) . . ?
C13 Ru1 N1 171.23(16) . . ?
C14 Ru1 N1 97.66(16) . . ?
C15 Ru1 N1 91.18(16) . . ?
C16 Ru1 N1 88.95(17) . . ?
N2 Ru1 N1 78.72(14) . . ?
C29 Ru2 C30 88.86(18) . . ?
C29 Ru2 C32 87.4(2) . . ?
C30 Ru2 C32 93.3(2) . . ?
C29 Ru2 C31 87.80(19) . . ?
C30 Ru2 C31 84.58(18) . . ?
C32 Ru2 C31 174.74(19) . . ?
C29 Ru2 N7 95.89(17) . . ?
C30 Ru2 N7 174.30(16) . . ?
C32 Ru2 N7 90.11(19) . . ?
C31 Ru2 N7 92.42(17) . . ?
C29 Ru2 N8 172.75(16) . . ?
C30 Ru2 N8 97.41(17) . . ?
C32 Ru2 N8 88.64(18) . . ?
C31 Ru2 N8 96.40(17) . . ?
N7 Ru2 N8 78.07(15) . . ?
C46 Ru3 C45 91.30(19) . . ?
C46 Ru3 C47 89.8(2) . . ?
C45 Ru3 C47 92.81(19) . . ?
C46 Ru3 C48 89.83(19) . . ?
C45 Ru3 C48 89.20(18) . . ?
C47 Ru3 C48 177.97(19) . . ?
C46 Ru3 N14 94.24(17) . . ?
C45 Ru3 N14 173.26(17) . . ?
C47 Ru3 N14 91.04(17) . . ?
C48 Ru3 N14 86.99(17) . . ?
C46 Ru3 N13 172.13(17) . . ?
C45 Ru3 N13 96.51(17) . . ?
C47 Ru3 N13 88.84(17) . . ?
C48 Ru3 N13 91.21(17) . . ?
N14 Ru3 N13 78.03(15) . . ?
N1 C1 C2 122.2(5) . . ?
N1 C1 H1 118.9 . . ?
C2 C1 H1 118.9 . . ?
C3 C2 C1 119.8(5) . . ?
C3 C2 H2 120.1 . . ?
C1 C2 H2 120.1 . . ?
C2 C3 C4 119.6(5) . . ?
C2 C3 H3 120.2 . . ?
C4 C3 H3 120.2 . . ?
C3 C4 C12 117.1(4) . . ?
C3 C4 C5 123.9(5) . . ?
C12 C4 C5 119.0(5) . . ?
C6 C5 C4 121.1(5) . . ?
C6 C5 H5 119.5 . . ?
C4 C5 H5 119.5 . . ?
C5 C6 C7 121.7(5) . . ?
C5 C6 H6 119.1 . . ?
C7 C6 H6 119.1 . . ?
C8 C7 C11 118.0(5) . . ?
C8 C7 C6 124.1(5) . . ?
C11 C7 C6 117.8(5) . . ?
C9 C8 C7 119.0(5) . . ?
C9 C8 H8 120.5 . . ?
C7 C8 H8 120.5 . . ?
C8 C9 C10 120.4(5) . . ?
C8 C9 H9 119.8 . . ?
C10 C9 H9 119.8 . . ?
N2 C10 C9 122.0(5) . . ?
N2 C10 H10 119.0 . . ?
C9 C10 H10 119.0 . . ?
N2 C11 C7 122.7(4) . . ?
N2 C11 C12 116.7(4) . . ?
C7 C11 C12 120.6(4) . . ?
N2 C11 H19B 26.2 . . ?
C7 C11 H19B 139.5 . . ?
C12 C11 H19B 96.4 . . ?
N1 C12 C4 123.3(4) . . ?
N1 C12 C11 117.1(4) . . ?
C4 C12 C11 119.6(4) . . ?
N3 C13 Ru1 171.8(4) . . ?
N4 C14 Ru1 175.5(4) . . ?
N5 C15 Ru1 177.4(4) . . ?
N6 C16 Ru1 176.4(4) . . ?
N7 C17 C18 123.2(5) . . ?
N7 C17 H17 118.4 . . ?
C18 C17 H17 118.4 . . ?
C19 C18 C17 119.0(5) . . ?
C19 C18 H18 120.5 . . ?
C17 C18 H18 120.5 . . ?
C18 C19 C20 120.6(5) . . ?
C18 C19 H19 119.7 . . ?
C20 C19 H19 119.7 . . ?
C19 C20 C28 117.1(5) . . ?
C19 C20 C21 124.6(5) . . ?
C28 C20 C21 118.3(5) . . ?
C22 C21 C20 121.4(5) . . ?
C22 C21 H21 119.3 . . ?
C20 C21 H21 119.3 . . ?
C21 C22 C23 121.8(5) . . ?
C21 C22 H22 119.1 . . ?
C23 C22 H22 119.1 . . ?
C24 C23 C27 117.5(5) . . ?
C24 C23 C22 124.4(5) . . ?
C27 C23 C22 118.1(5) . . ?
C25 C24 C23 120.1(5) . . ?
C25 C24 H24 119.9 . . ?
C23 C24 H24 119.9 . . ?
C24 C25 C26 118.7(5) . . ?
C24 C25 H25 120.7 . . ?
C26 C25 H25 120.7 . . ?
N8 C26 C25 122.9(5) . . ?
N8 C26 H26 118.5 . . ?
C25 C26 H26 118.5 . . ?
N8 C27 C23 122.5(5) . . ?
N8 C27 C28 117.5(4) . . ?
C23 C27 C28 120.0(4) . . ?
N7 C28 C20 122.7(5) . . ?
N7 C28 C27 116.9(4) . . ?
C20 C28 C27 120.4(4) . . ?
N9 C29 Ru2 177.1(4) . . ?
N10 C30 Ru2 171.1(4) . . ?
N11 C31 Ru2 171.6(4) . . ?
N12 C32 Ru2 176.9(5) . . ?
N13 C33 C34 123.0(5) . . ?
N13 C33 H33 118.5 . . ?
C34 C33 H33 118.5 . . ?
C35 C34 C33 119.4(5) . . ?
C35 C34 H34 120.3 . . ?
C33 C34 H34 120.3 . . ?
C34 C35 C36 119.2(5) . . ?
C34 C35 H35 120.4 . . ?
C36 C35 H35 120.4 . . ?
C35 C36 C44 117.6(5) . . ?
C35 C36 C37 124.3(5) . . ?
C44 C36 C37 118.0(5) . . ?
C38 C37 C36 121.9(5) . . ?
C38 C37 H37 119.0 . . ?
C36 C37 H37 119.0 . . ?
C37 C38 C39 121.0(5) . . ?
C37 C38 H38 119.5 . . ?
C39 C38 H38 119.5 . . ?
C40 C39 C43 116.8(5) . . ?
C40 C39 C38 124.6(5) . . ?
C43 C39 C38 118.6(5) . . ?
C41 C40 C39 120.1(5) . . ?
C41 C40 H40 120.0 . . ?
C39 C40 H40 120.0 . . ?
C40 C41 C42 119.7(5) . . ?
C40 C41 H41 120.1 . . ?
C42 C41 H41 120.1 . . ?
N14 C42 C41 122.8(5) . . ?
N14 C42 H42 118.6 . . ?
C41 C42 H42 118.6 . . ?
N14 C43 C39 122.6(5) . . ?
N14 C43 C44 117.2(4) . . ?
C39 C43 C44 120.2(5) . . ?
N13 C44 C36 122.8(4) . . ?
N13 C44 C43 116.9(4) . . ?
C36 C44 C43 120.3(4) . . ?
N15 C45 Ru3 177.9(4) . . ?
N16 C46 Ru3 175.6(4) . . ?
N17 C47 Ru3 176.5(5) . . ?
N18 C48 Ru3 177.9(4) . . ?
N21 C53 C54 121.6(4) . . ?
N21 C53 H53 119.2 . . ?
C54 C53 H53 119.2 . . ?
C51 C54 C53 118.0(4) . . ?
C51 C54 H54 121.0 . . ?
C53 C54 H54 121.0 . . ?
N22 C55 C56 121.2(5) . . ?
N22 C55 H55 119.4 . . ?
C56 C55 H55 119.4 . . ?
C55 C56 C49 117.6(4) . . ?
C55 C56 H56 121.2 . . ?
C49 C56 H56 121.2 . . ?
C1 N1 C12 117.9(4) . . ?
C1 N1 Ru1 128.6(3) . . ?
C12 N1 Ru1 113.5(3) . . ?
C10 N2 C11 117.8(4) . . ?
C10 N2 Ru1 128.2(3) . . ?
C11 N2 Ru1 113.9(3) . . ?
C10 N2 H19B 137.6 . . ?
C11 N2 H19B 30.0 . . ?
Ru1 N2 H19B 90.2 . . ?
C13 N3 Yb1 155.8(3) . . ?
C14 N4 Yb2 156.0(4) . . ?
C17 N7 C28 117.4(4) . . ?
C17 N7 Ru2 128.6(3) . . ?
C28 N7 Ru2 114.0(3) . . ?
C26 N8 C27 118.2(4) . . ?
C26 N8 Ru2 128.2(3) . . ?
C27 N8 Ru2 113.4(3) . . ?
C29 N9 Yb1 153.0(4) . . ?
C30 N10 Yb2 155.6(4) . . ?
C33 N13 C44 117.8(4) . . ?
C33 N13 Ru3 128.5(3) . . ?
C44 N13 Ru3 113.6(3) . . ?
C42 N14 C43 117.9(4) . . ?
C42 N14 Ru3 128.5(3) . . ?
C43 N14 Ru3 113.3(3) . . ?
C45 N15 Yb2 174.5(4) . . ?
C52 N21 C53 116.1(4) . . ?
C52 N21 Yb1 121.2(3) . . ?
C53 N21 Yb1 122.5(3) . . ?
C50 N22 C55 116.7(4) . . ?
C50 N22 Yb2 123.1(3) . . ?
C55 N22 Yb2 120.2(3) . . ?
N20 C51 C54 122.1(4) . . ?
N20 C51 H51 118.9 . . ?
C54 C51 H51 118.9 . . ?
N21 C52 N20 126.4(4) . . ?
N21 C52 C52 117.1(5) . 2_786 ?
N20 C52 C52 116.5(5) . 2_786 ?
C52 N20 C51 115.7(4) . . ?
C52 N20 Yb1 120.8(3) . 2_786 ?
C51 N20 Yb1 123.4(3) . 2_786 ?
N19 C49 C56 122.4(4) . . ?
N19 C49 H49 118.8 . . ?
C56 C49 H49 118.8 . . ?
N22 C50 N19 126.7(4) . . ?
N22 C50 C50 117.0(5) . 2_775 ?
N19 C50 C50 116.3(5) . 2_775 ?
C50 N19 C49 115.5(4) . . ?
C50 N19 Yb2 120.6(3) . 2_775 ?
C49 N19 Yb2 123.9(3) . 2_775 ?
Yb2 O2 H2B 129.0 . . ?
Yb2 O2 H2C 118.3 . . ?
H2B O2 H2C 98.5 . . ?
Yb1 O4 H4B 116.0 . . ?
Yb1 O4 H4C 115.5 . . ?
H4B O4 H4C 98.1 . . ?
Yb1 O6 H6B 109.8 . . ?
Yb1 O6 H6C 122.0 . . ?
H6B O6 H6C 108.9 . . ?
Yb1 O7 H7B 122.7 . . ?
Yb1 O7 H7C 123.6 . . ?
H7B O7 H7C 110.5 . . ?
H8B O8 H8C 124.3 . . ?
H10B O10 H10C 101.7 . . ?
H11B O11 H11C 124.2 . . ?
H12B O12 H12C 95.2 . . ?
H13B O13 H13C 112.1 . . ?

loop_
_geom_bond_atom_site_label_1
_geom_bond_atom_site_label_2
_geom_bond_distance
_geom_bond_site_symmetry_2
_geom_bond_publ_flag
Yb1 O6 2.289(3) . ?
Yb1 N3 2.308(4) . ?
Yb1 O4 2.315(3) . ?
Yb1 O5 2.322(3) . ?
Yb1 N9 2.342(4) . ?
Yb1 O7 2.347(3) . ?
Yb1 N21 2.531(4) . ?
Yb1 N20 2.546(4) 2_786 ?
Yb1 H6B 2.7037 . ?
Yb2 O1' 2.229(6) . ?
Yb2 O3 2.268(7) . ?
Yb2 O2 2.316(3) . ?
Yb2 N10 2.357(4) . ?
Yb2 N15 2.374(4) . ?
Yb2 N4 2.383(4) . ?
Yb2 O1 2.421(7) . ?
Yb2 O3' 2.483(6) . ?
Yb2 N22 2.540(4) . ?
Yb2 N19 2.610(4) 2_775 ?
Ru1 C13 1.954(5) . ?
Ru1 C14 1.984(5) . ?
Ru1 C15 2.018(5) . ?
Ru1 C16 2.043(5) . ?
Ru1 N2 2.104(4) . ?
Ru1 N1 2.118(4) . ?
Ru2 C29 1.955(5) . ?
Ru2 C30 1.978(5) . ?
Ru2 C32 2.022(5) . ?
Ru2 C31 2.042(5) . ?
Ru2 N7 2.110(4) . ?
Ru2 N8 2.132(4) . ?
Ru3 C46 1.966(5) . ?
Ru3 C45 1.993(5) . ?
Ru3 C47 2.040(5) . ?
Ru3 C48 2.042(5) . ?
Ru3 N14 2.122(4) . ?
Ru3 N13 2.129(4) . ?
C1 N1 1.327(6) . ?
C1 C2 1.399(7) . ?
C1 H1 0.9500 . ?
C2 C3 1.376(7) . ?
C2 H2 0.9500 . ?
C3 C4 1.397(7) . ?
C3 H3 0.9500 . ?
C4 C12 1.401(6) . ?
C4 C5 1.426(7) . ?
C5 C6 1.344(8) . ?
C5 H5 0.9500 . ?
C6 C7 1.437(7) . ?
C6 H6 0.9500 . ?
C7 C8 1.398(7) . ?
C7 C11 1.398(7) . ?
C8 C9 1.376(7) . ?
C8 H8 0.9500 . ?
C9 C10 1.394(7) . ?
C9 H9 0.9500 . ?
C10 N2 1.339(6) . ?
C10 H10 0.9500 . ?
C11 N2 1.379(6) . ?
C11 C12 1.433(7) . ?
C11 H19B 0.8289 . ?
C12 N1 1.372(6) . ?
C13 N3 1.163(6) . ?
C14 N4 1.156(6) . ?
C15 N5 1.168(6) . ?
C16 N6 1.141(6) . ?
C17 N7 1.342(6) . ?
C17 C18 1.398(7) . ?
C17 H17 0.9500 . ?
C18 C19 1.365(8) . ?
C18 H18 0.9500 . ?
C19 C20 1.402(8) . ?
C19 H19 0.9500 . ?
C20 C28 1.411(7) . ?
C20 C21 1.427(7) . ?
C21 C22 1.340(8) . ?
C21 H21 0.9500 . ?
C22 C23 1.431(7) . ?
C22 H22 0.9500 . ?
C23 C24 1.399(7) . ?
C23 C27 1.412(7) . ?
C24 C25 1.370(8) . ?
C24 H24 0.9500 . ?
C25 C26 1.413(7) . ?
C25 H25 0.9500 . ?
C26 N8 1.325(6) . ?
C26 H26 0.9500 . ?
C27 N8 1.365(6) . ?
C27 C28 1.418(7) . ?
C28 N7 1.376(6) . ?
C29 N9 1.161(6) . ?
C30 N10 1.164(6) . ?
C31 N11 1.156(6) . ?
C32 N12 1.156(7) . ?
C33 N13 1.312(6) . ?
C33 C34 1.395(7) . ?
C33 H33 0.9500 . ?
C34 C35 1.373(8) . ?
C34 H34 0.9500 . ?
C35 C36 1.393(8) . ?
C35 H35 0.9500 . ?
C36 C44 1.397(7) . ?
C36 C37 1.435(8) . ?
C37 C38 1.347(8) . ?
C37 H37 0.9500 . ?
C38 C39 1.423(8) . ?
C38 H38 0.9500 . ?
C39 C40 1.406(8) . ?
C39 C43 1.408(7) . ?
C40 C41 1.358(8) . ?
C40 H40 0.9500 . ?
C41 C42 1.393(7) . ?
C41 H41 0.9500 . ?
C42 N14 1.324(6) . ?
C42 H42 0.9500 . ?
C43 N14 1.375(6) . ?
C43 C44 1.426(7) . ?
C44 N13 1.370(6) . ?
C45 N15 1.167(6) . ?
C46 N16 1.164(6) . ?
C47 N17 1.151(7) . ?
C48 N18 1.153(6) . ?
C53 N21 1.343(5) . ?
C53 C54 1.378(7) . ?
C53 H53 0.9500 . ?
C54 C51 1.359(7) . ?
C54 H54 0.9500 . ?
C55 N22 1.348(6) . ?
C55 C56 1.371(7) . ?
C55 H55 0.9500 . ?
C56 C49 1.379(7) . ?
C56 H56 0.9500 . ?
N2 H19B 0.7334 . ?
N21 C52 1.334(6) . ?
N22 C50 1.328(6) . ?
C51 N20 1.346(6) . ?
C51 H51 0.9500 . ?
C52 N20 1.340(6) . ?
C52 C52 1.484(8) 2_786 ?
N20 Yb1 2.546(4) 2_786 ?
C49 N19 1.341(6) . ?
C49 H49 0.9500 . ?
C50 N19 1.336(6) . ?
C50 C50 1.493(9) 2_775 ?
N19 Yb2 2.610(4) 2_775 ?
O2 H2B 0.8315 . ?
O2 H2C 0.9053 . ?
O4 H4B 0.8500 . ?
O4 H4C 0.9473 . ?
O6 H6B 0.8592 . ?
O6 H6C 0.7599 . ?
O7 H7B 0.8507 . ?
O7 H7C 0.7729 . ?
O8 H8B 0.8500 . ?
O8 H8C 0.8499 . ?
O10 H10B 0.8500 . ?
O10 H10C 0.8908 . ?
O11 H11B 0.8500 . ?
O11 H11C 0.8500 . ?
O12 H12B 0.8503 . ?
O12 H12C 0.7862 . ?
O13 H13B 0.8500 . ?
O13 H13C 0.8501 . ?
O16 O28 0.831(9) . ?
O17 O27 0.885(9) . ?
O18 O24 1.705(13) . ?
O19 H19C 0.8501 . ?
